data_7207186
loop_
_publ_author_name
'Kinuta, Takafumi'
'Sato, Tomohiro'
'Tajima, Nobuo'
'Matsubara, Yoshio'
'Miyazawa, Mitsuo'
'Imai, Yoshitane'

_publ_section_title
;
 Preparation of novel polymorphic pigment
 3,3&#x2032;-(4,4&#x2032;-biphenyldiylbisthio)bis-2-methyl-1,4-naphthoquinone
 and its polymorphic properties
;
_journal_issue 3
_journal_name_full CrystEngComm
_journal_page_first 1016
_journal_paper_doi 10.1039/c1ce06115a
_journal_volume 14
_journal_year 2012
_chemical_formula_sum 'C34 H22 O4 S2'
_chemical_formula_weight 558.64
_chemical_name_systematic
;
?
;
_space_group_IT_number 14
_symmetry_cell_setting monoclinic
_symmetry_space_group_name_Hall '-P 2ybc'
_symmetry_space_group_name_H-M 'P 1 21/c 1'
_atom_sites_solution_hydrogens geom
_atom_sites_solution_primary direct
_atom_sites_solution_secondary difmap
_audit_creation_method SHELXL-97
_cell_angle_alpha 90.00
_cell_angle_beta 90.471(4)
_cell_angle_gamma 90.00
_cell_formula_units_Z 2
_cell_length_a 20.585(6)
_cell_length_b 5.2382(16)
_cell_length_c 12.441(4)
_cell_measurement_reflns_used 2073
_cell_measurement_temperature 298(2)
_cell_measurement_theta_max 30.81
_cell_measurement_theta_min 2.97
_cell_volume 1341.4(7)
_computing_structure_refinement 'SHELXL-97 (Sheldrick, 2008)'
_computing_structure_solution 'SHELXS-97 (Sheldrick, 2008)'
_diffrn_ambient_temperature 298(2)
_diffrn_measured_fraction_theta_full 0.865
_diffrn_measured_fraction_theta_max 0.692
_diffrn_measurement_device_type 'Rigaku Saturn'
_diffrn_measurement_method \w-scans
_diffrn_radiation_monochromator graphite
_diffrn_radiation_source 'fine-focus sealed tube'
_diffrn_radiation_type MoK\a
_diffrn_radiation_wavelength 0.71075
_diffrn_reflns_av_R_equivalents 0.0309
_diffrn_reflns_av_sigmaI/netI 0.0247
_diffrn_reflns_limit_h_max 24
_diffrn_reflns_limit_h_min -28
_diffrn_reflns_limit_k_max 6
_diffrn_reflns_limit_k_min -6
_diffrn_reflns_limit_l_max 16
_diffrn_reflns_limit_l_min -16
_diffrn_reflns_number 7776
_diffrn_reflns_theta_full 25.00
_diffrn_reflns_theta_max 30.81
_diffrn_reflns_theta_min 2.97
_exptl_absorpt_coefficient_mu 0.238
_exptl_absorpt_correction_T_max 0.9606
_exptl_absorpt_correction_T_min 0.9003
_exptl_absorpt_correction_type empirical
_exptl_absorpt_process_details multi-scan
_exptl_crystal_colour Red
_exptl_crystal_density_diffrn 1.383
_exptl_crystal_density_method 'not measured'
_exptl_crystal_description Prism
_exptl_crystal_F_000 580
_exptl_crystal_size_max 0.45
_exptl_crystal_size_mid 0.20
_exptl_crystal_size_min 0.17
_refine_diff_density_max 0.593
_refine_diff_density_min -0.304
_refine_diff_density_rms 0.052
_refine_ls_extinction_method none
_refine_ls_goodness_of_fit_ref 1.091
_refine_ls_hydrogen_treatment constr
_refine_ls_matrix_type full
_refine_ls_number_parameters 182
_refine_ls_number_reflns 2911
_refine_ls_number_restraints 0
_refine_ls_restrained_S_all 1.091
_refine_ls_R_factor_all 0.0845
_refine_ls_R_factor_gt 0.0691
_refine_ls_shift/su_max 0.001
_refine_ls_shift/su_mean 0.000
_refine_ls_structure_factor_coef Fsqd
_refine_ls_weighting_details 'calc w=1/[\s^2^(Fo^2^)+(0.1473P)^2^+0.1225P] where P=(Fo^2^+2Fc^2^)/3'
_refine_ls_weighting_scheme calc
_refine_ls_wR_factor_gt 0.2044
_refine_ls_wR_factor_ref 0.2275
_reflns_number_gt 2073
_reflns_number_total 2911
_reflns_threshold_expression >2\s(I)
_cod_data_source_file c1ce06115a.txt
_cod_data_source_block KINU_2
_cod_original_cell_volume 1341.5(7)
_cod_original_sg_symbol_H-M P21/c
_cod_database_code 7207186

loop_
_symmetry_equiv_pos_as_xyz
'x, y, z'
'-x, y+1/2, -z+1/2'
'-x, -y, -z'
'x, -y-1/2, z-1/2'

loop_
_atom_site_label
_atom_site_type_symbol
_atom_site_fract_x
_atom_site_fract_y
_atom_site_fract_z
_atom_site_U_iso_or_equiv
_atom_site_adp_type
_atom_site_occupancy
_atom_site_symmetry_multiplicity
_atom_site_calc_flag
_atom_site_refinement_flags
S1 S 0.34618(3) 0.11585(15) 0.65717(6) 0.0782(3) Uani 1 1 d .
C1 C 0.16115(15) -0.1632(6) 0.6809(2) 0.0850(8) Uani 1 1 d .
O1 O 0.12828(15) -0.3222(7) 0.6336(3) 0.1454(13) Uani 1 1 d .
C2 C 0.23008(14) -0.1259(5) 0.6488(2) 0.0701(6) Uani 1 1 d .
C3 C 0.26628(11) 0.0514(5) 0.7001(2) 0.0636(6) Uani 1 1 d .
C4 C 0.23922(11) 0.2203(5) 0.7848(2) 0.0682(6) Uani 1 1 d .
O4 O 0.27029(10) 0.3940(4) 0.8227(2) 0.0978(7) Uani 1 1 d .
C5 C 0.14498(15) 0.3194(7) 0.9020(3) 0.0895(9) Uani 1 1 d .
H5 H 0.1700 0.4440 0.9358 0.107 Uiso 1 1 calc R
C6 C 0.08125(16) 0.2787(9) 0.9328(3) 0.1048(11) Uani 1 1 d .
H6 H 0.0638 0.3744 0.9885 0.126 Uiso 1 1 calc R
C7 C 0.04401(15) 0.0991(9) 0.8820(3) 0.1072(13) Uani 1 1 d .
H7 H 0.0011 0.0760 0.9025 0.129 Uiso 1 1 calc R
C8 C 0.06903(15) -0.0458(8) 0.8021(3) 0.1000(10) Uani 1 1 d .
H8 H 0.0434 -0.1693 0.7687 0.120 Uiso 1 1 calc R
C9 C 0.13383(12) -0.0095(6) 0.7694(2) 0.0744(7) Uani 1 1 d .
C10 C 0.17101(11) 0.1728(5) 0.8203(2) 0.0674(6) Uani 1 1 d .
C11 C 0.25530(18) -0.2941(7) 0.5610(3) 0.0926(9) Uani 1 1 d .
H11A H 0.2552 -0.2014 0.4944 0.139 Uiso 1 1 calc R
H11B H 0.2280 -0.4418 0.5541 0.139 Uiso 1 1 calc R
H11C H 0.2988 -0.3467 0.5783 0.139 Uiso 1 1 calc R
C12 C 0.39233(11) 0.0852(4) 0.7779(2) 0.0640(6) Uani 1 1 d .
C13 C 0.44235(14) 0.2539(5) 0.7964(2) 0.0779(7) Uani 1 1 d .
H13 H 0.4483 0.3911 0.7501 0.093 Uiso 1 1 calc R
C14 C 0.48386(13) 0.2215(5) 0.8830(2) 0.0753(7) Uani 1 1 d .
H14 H 0.5173 0.3382 0.8939 0.090 Uiso 1 1 calc R
C15 C 0.47715(10) 0.0194(4) 0.95462(18) 0.0577(5) Uani 1 1 d .
C16 C 0.42524(13) -0.1451(5) 0.9342(3) 0.0808(8) Uani 1 1 d .
H16 H 0.4181 -0.2800 0.9813 0.097 Uiso 1 1 calc R
C17 C 0.38416(14) -0.1167(5) 0.8475(3) 0.0842(8) Uani 1 1 d .
H17 H 0.3509 -0.2336 0.8357 0.101 Uiso 1 1 calc R

loop_
_atom_site_aniso_label
_atom_site_aniso_U_11
_atom_site_aniso_U_22
_atom_site_aniso_U_33
_atom_site_aniso_U_23
_atom_site_aniso_U_13
_atom_site_aniso_U_12
S1 0.0557(4) 0.0976(6) 0.0816(5) 0.0026(3) 0.0116(3) 0.0049(3)
C1 0.0716(17) 0.101(2) 0.0820(18) 0.0006(15) -0.0135(14) -0.0238(15)
O1 0.107(2) 0.187(3) 0.142(2) -0.056(2) -0.0018(18) -0.062(2)
C2 0.0716(15) 0.0683(15) 0.0703(15) 0.0052(10) -0.0092(11) 0.0047(12)
C3 0.0502(11) 0.0681(13) 0.0724(14) 0.0062(10) -0.0002(9) 0.0016(10)
C4 0.0525(12) 0.0691(14) 0.0830(16) -0.0002(12) 0.0040(10) -0.0027(11)
O4 0.0676(12) 0.0933(15) 0.1329(18) -0.0391(12) 0.0251(12) -0.0197(10)
C5 0.0628(15) 0.105(2) 0.101(2) -0.0005(17) 0.0178(14) 0.0059(15)
C6 0.0707(19) 0.139(3) 0.106(2) 0.014(2) 0.0268(17) 0.020(2)
C7 0.0511(14) 0.170(4) 0.100(2) 0.034(2) 0.0048(14) -0.0038(19)
C8 0.0541(14) 0.146(3) 0.100(2) 0.023(2) -0.0095(14) -0.0211(18)
C9 0.0534(13) 0.0949(18) 0.0748(15) 0.0210(13) -0.0101(10) -0.0083(13)
C10 0.0474(11) 0.0773(15) 0.0775(15) 0.0117(12) 0.0001(10) 0.0013(11)
C11 0.103(2) 0.091(2) 0.0838(19) -0.0086(15) -0.0057(16) 0.0029(18)
C12 0.0450(11) 0.0658(14) 0.0816(15) -0.0004(11) 0.0132(10) 0.0048(10)
C13 0.0702(16) 0.0722(15) 0.0913(18) 0.0133(13) 0.0043(13) -0.0137(13)
C14 0.0629(14) 0.0661(14) 0.0969(19) 0.0076(13) 0.0033(12) -0.0190(12)
C15 0.0482(10) 0.0494(11) 0.0757(13) -0.0037(10) 0.0168(9) -0.0034(9)
C16 0.0623(15) 0.0743(16) 0.106(2) 0.0247(14) -0.0049(14) -0.0199(13)
C17 0.0624(15) 0.0759(17) 0.114(2) 0.0146(15) -0.0095(15) -0.0196(13)

loop_
_atom_type_symbol
_atom_type_description
_atom_type_scat_dispersion_real
_atom_type_scat_dispersion_imag
_atom_type_scat_source
C C 0.0033 0.0016 'International Tables Vol C Tables 4.2.6.8 and 6.1.1.4'
H H 0.0000 0.0000 'International Tables Vol C Tables 4.2.6.8 and 6.1.1.4'
O O 0.0106 0.0060 'International Tables Vol C Tables 4.2.6.8 and 6.1.1.4'
S S 0.1246 0.1234 'International Tables Vol C Tables 4.2.6.8 and 6.1.1.4'

loop_
_geom_angle_atom_site_label_1
_geom_angle_atom_site_label_2
_geom_angle_atom_site_label_3
_geom_angle
_geom_angle_site_symmetry_3
C3 S1 C12 102.67(11) .
O1 C1 C9 121.2(3) .
O1 C1 C2 119.0(3) .
C9 C1 C2 119.8(2) .
C3 C2 C1 119.1(3) .
C3 C2 C11 123.8(3) .
C1 C2 C11 117.0(3) .
C2 C3 C4 122.4(2) .
C2 C3 S1 120.0(2) .
C4 C3 S1 117.12(18) .
O4 C4 C3 121.7(2) .
O4 C4 C10 120.4(2) .
C3 C4 C10 117.9(2) .
C10 C5 C6 119.4(4) .
C7 C6 C5 120.5(4) .
C8 C7 C6 120.7(3) .
C7 C8 C9 120.1(3) .
C10 C9 C8 119.0(3) .
C10 C9 C1 120.5(2) .
C8 C9 C1 120.5(3) .
C9 C10 C5 120.4(3) .
C9 C10 C4 120.0(2) .
C5 C10 C4 119.6(3) .
C13 C12 C17 118.9(2) .
C13 C12 S1 118.53(19) .
C17 C12 S1 122.2(2) .
C12 C13 C14 120.6(2) .
C13 C14 C15 122.0(2) .
C14 C15 C16 115.7(2) .
C14 C15 C15 121.9(2) 3_657
C16 C15 C15 122.4(2) 3_657
C17 C16 C15 122.8(2) .
C16 C17 C12 119.9(2) .

loop_
_geom_bond_atom_site_label_1
_geom_bond_atom_site_label_2
_geom_bond_distance
_geom_bond_site_symmetry_2
S1 C3 1.766(2) .
S1 C12 1.778(3) .
C1 O1 1.222(4) .
C1 C9 1.479(4) .
C1 C2 1.490(4) .
C2 C3 1.348(4) .
C2 C11 1.499(4) .
C3 C4 1.487(4) .
C4 O4 1.206(3) .
C4 C10 1.496(3) .
C5 C10 1.385(4) .
C5 C6 1.386(4) .
C6 C7 1.365(6) .
C7 C8 1.357(5) .
C8 C9 1.411(4) .
C9 C10 1.375(4) .
C12 C13 1.374(4) .
C12 C17 1.377(4) .
C13 C14 1.380(4) .
C14 C15 1.391(4) .
C15 C16 1.395(3) .
C15 C15 1.478(5) 3_657
C16 C17 1.373(4) .
